data_4519302
loop_
_publ_author_name
'Su, Yong-Liang'
'Liu, Geng-Xin'
'De Angelis, Luca'
'He, Ru'
'Al-Sayyed, Ammar'
'Schanze, Kirk S.'
'Hu, Wen-Hao'
'Qiu, Huang'
'Doyle, Michael P.'

_publ_section_title
;
 Radical Cascade Multicomponent Minisci Reactions with Diazo Compounds
;
_journal_issue 2
_journal_name_full 'ACS Catalysis'
_journal_page_first 1357
_journal_page_last 1363
_journal_paper_doi 10.1021/acscatal.1c05611
_journal_volume 12
_journal_year 2022
_chemical_formula_moiety 'C28 H37 N O3'
_chemical_formula_sum 'C28 H37 N O3'
_chemical_formula_weight 435.58
_space_group_crystal_system monoclinic
_space_group_IT_number 15
_space_group_name_Hall '-C 2yc'
_space_group_name_H-M_alt 'C 1 2/c 1'
_atom_sites_solution_hydrogens geom
_atom_sites_solution_primary dual
_audit_creation_date 2021-05-14
_audit_creation_method
;
Olex2 1.3
(compiled 2020.11.12 svn.r5f609507 for OlexSys, GUI svn.r6272)
;
_cell_angle_alpha 90
_cell_angle_beta 92.819(2)
_cell_angle_gamma 90
_cell_formula_units_Z 8
_cell_length_a 27.2805(5)
_cell_length_b 9.5063(2)
_cell_length_c 18.9097(3)
_cell_measurement_reflns_used 13453
_cell_measurement_temperature 100.01(10)
_cell_measurement_theta_max 74.5320
_cell_measurement_theta_min 3.2340
_cell_volume 4898.04(16)
_computing_cell_refinement 'CrysAlisPro 1.171.40.63a (Rigaku OD, 2019)'
_computing_data_collection 'CrysAlisPro 1.171.40.63a (Rigaku OD, 2019)'
_computing_data_reduction 'CrysAlisPro 1.171.40.63a (Rigaku OD, 2019)'
_computing_molecular_graphics 'Olex2 1.3 (Dolomanov et al., 2009)'
_computing_publication_material 'Olex2 1.3 (Dolomanov et al., 2009)'
_computing_structure_refinement 'SHELXL 2018/3 (Sheldrick, 2015)'
_computing_structure_solution 'SHELXT 2018/2 (Sheldrick, 2018)'
_diffrn_ambient_environment N~2~
_diffrn_ambient_temperature 100.01(10)
_diffrn_detector 'Hybrid Pixel Array Detector'
_diffrn_detector_area_resol_mean 10.0000
_diffrn_detector_type HyPix
_diffrn_measured_fraction_theta_full 0.998
_diffrn_measured_fraction_theta_max 0.969
_diffrn_measurement_details
;
List of Runs (angles in degrees, time in seconds):

  # Type    Start    End  Width  t~exp~   \w     \q     \k     \f   Frames
--------------------------------------------------------------------------
  1  \w     31.00 119.00   0.50    1.57    --   46.75  53.00 -20.00  176
  2  \w     91.00 178.00   0.50    6.27    --  106.69  53.00 -20.00  174
  3  \w     92.00 169.00   0.50    6.27    --  106.69  61.00  30.00  154
  4  \w     92.00 176.00   0.50    6.27    --  106.69  61.00  55.48  168
  5  \w     94.00 129.00   0.50    6.27    --  106.69  61.00  90.00   70
  6  \w     34.00  71.00   0.50    6.27    --  106.69 -61.00  30.00   74
  7  \w     39.00  65.00   0.50    6.27    --  106.69 -61.00 -30.00   52
  8  \w     56.00  93.00   0.50    6.27    --  106.69 -77.00 -60.00   74
  9  \w     39.00  70.00   0.50    6.27    --  106.69 -61.00 -90.00   62
 10  \w     34.00  60.00   0.50    6.27    --  106.69 -53.00-165.00   52
 11  \w     34.00 105.00   0.50    6.27    --  106.69 -94.00-120.00  142
 12  \w     76.00 108.00   0.50    6.27    --  106.69-125.00-150.00   64
 13  \w     35.00  74.00   0.50    6.27    --  106.69-125.00-150.00   78
 14  \w     34.00  71.00   0.50    6.27    --  106.69 -61.00-120.00   74
 15  \w     92.00 176.00   0.50    6.27    --  106.69  30.00 -90.00  168
 16  \w     33.00 120.00   0.50    1.57    --   46.75  43.00 104.81  174
 17  \w     38.00  65.00   0.50    6.27    --  106.69 -61.00  60.00   54
 18  \w     35.00 101.00   0.50    6.27    --  106.69 -77.00 120.00  132
 19  \w    -25.00  60.00   0.50    1.57    --   46.75 -53.00-165.00  170
 20  \w    -60.00  26.00   0.50    1.57    --  -46.75  53.00 -20.00  172
 21  \w    -51.00 -16.00   0.50    6.27    --  -88.50  45.00 120.00   70
 22  \w    -51.00 -16.00   0.50    6.27    --  -88.50  45.00  90.00   70
 23  \w    -51.00 -16.00   0.50    6.27    --  -88.50  45.00 150.00   70
 24  \w    -60.00 -15.00   0.50    6.27    --  -88.50  53.00 -20.00   90
 25  \w    -71.00 -15.00   0.50    6.27    --  -88.50  61.00-120.00  112
 26  \w    -51.00 -16.00   0.50    6.27    --  -88.50  45.00-180.00   70
 27  \w    -71.00 -15.00   0.50    6.27    --  -88.50  61.00 -60.00  112
 28  \w   -119.00 -31.00   0.50    1.57    --  -46.75 -53.00-165.00  176
 29  \w   -119.00 -88.00   0.50    1.57    --  -46.75-125.00 -30.00   62
 30  \w   -160.00 -73.00   0.50    6.27    --  -88.50 -53.00-165.00  174
 31  \w   -160.00-100.00   0.50    6.27    --  -88.50 -94.00 -60.00  120
 32  \w   -160.00 -73.00   0.50    6.27    --  -88.50 -53.00  74.71  174
 33  \w   -160.00 -73.00   0.50    6.27    --  -88.50 -55.00  58.36  174
 34  \w   -160.00 -91.00   0.50    6.27    --  -88.50 -61.00 150.00  138
 35  \w   -161.00 -74.00   0.50    6.27    --  -88.50 -45.00  60.00  174
 36  \w   -163.00 -73.00   0.50    6.27    --  -88.50 -30.00  90.00  180
 37  \w   -160.00 -78.00   0.50    6.27    --  -88.50 -56.00 118.89  164
 38  \w   -160.00 -72.00   0.50    6.27    --  -88.50 -51.00  37.38  176
 39  \w   -160.00 -72.00   0.50    6.27    --  -88.50 -54.00  93.30  176
 40  \w   -160.00 -73.00   0.50    6.27    --  -88.50 -53.00 138.71  174
;
_diffrn_measurement_device 'four-circle diffractometer'
_diffrn_measurement_device_type 'XtaLAB Synergy, Dualflex, HyPix'
_diffrn_measurement_method '\w scans'
_diffrn_orient_matrix_type 'CrysAlisPro convention (1999,Acta A55,543-557)'
_diffrn_orient_matrix_UB_11 -0.0529935000
_diffrn_orient_matrix_UB_12 -0.0060218000
_diffrn_orient_matrix_UB_13 -0.0319697000
_diffrn_orient_matrix_UB_21 0.0162807000
_diffrn_orient_matrix_UB_22 -0.1043169000
_diffrn_orient_matrix_UB_23 -0.0567102000
_diffrn_orient_matrix_UB_31 -0.0110703000
_diffrn_orient_matrix_UB_32 -0.1239304000
_diffrn_orient_matrix_UB_33 0.0491254000
_diffrn_radiation_monochromator mirror
_diffrn_radiation_probe x-ray
_diffrn_radiation_type 'Cu K\a'
_diffrn_radiation_wavelength 1.54184
_diffrn_reflns_av_R_equivalents 0.0663
_diffrn_reflns_av_unetI/netI 0.0358
_diffrn_reflns_Laue_measured_fraction_full 0.998
_diffrn_reflns_Laue_measured_fraction_max 0.969
_diffrn_reflns_limit_h_max 33
_diffrn_reflns_limit_h_min -33
_diffrn_reflns_limit_k_max 11
_diffrn_reflns_limit_k_min -11
_diffrn_reflns_limit_l_max 23
_diffrn_reflns_limit_l_min -23
_diffrn_reflns_number 43511
_diffrn_reflns_point_group_measured_fraction_full 0.998
_diffrn_reflns_point_group_measured_fraction_max 0.969
_diffrn_reflns_theta_full 67.684
_diffrn_reflns_theta_max 76.876
_diffrn_reflns_theta_min 3.244
_diffrn_source 'micro-focus sealed X-ray tube'
_diffrn_source_type 'PhotonJet (Cu) X-ray Source'
_exptl_absorpt_coefficient_mu 0.592
_exptl_absorpt_correction_T_max 1.000
_exptl_absorpt_correction_T_min 0.797
_exptl_absorpt_correction_type gaussian
_exptl_absorpt_process_details
;
CrysAlisPro 1.171.40.63a (Rigaku Oxford Diffraction, 2019)
Numerical absorption correction based on gaussian integration over
			a multifaceted crystal model
Empirical absorption correction using spherical harmonics,
 implemented in SCALE3 ABSPACK scaling algorithm.
;
_exptl_crystal_colour 'clear colourless'
_exptl_crystal_colour_lustre clear
_exptl_crystal_colour_primary colourless
_exptl_crystal_density_diffrn 1.181
_exptl_crystal_description needle
_exptl_crystal_F_000 1888
_exptl_crystal_size_max 0.167
_exptl_crystal_size_mid 0.052
_exptl_crystal_size_min 0.034
_refine_diff_density_max 0.571
_refine_diff_density_min -0.342
_refine_diff_density_rms 0.055
_refine_ls_extinction_method none
_refine_ls_goodness_of_fit_ref 1.088
_refine_ls_hydrogen_treatment constr
_refine_ls_matrix_type full
_refine_ls_number_parameters 291
_refine_ls_number_reflns 5004
_refine_ls_number_restraints 0
_refine_ls_restrained_S_all 1.088
_refine_ls_R_factor_all 0.0741
_refine_ls_R_factor_gt 0.0663
_refine_ls_shift/su_max 0.000
_refine_ls_shift/su_mean 0.000
_refine_ls_structure_factor_coef Fsqd
_refine_ls_weighting_details 'w=1/[\s^2^(Fo^2^)+(0.0300P)^2^+9.5000P] where P=(Fo^2^+2Fc^2^)/3'
_refine_ls_weighting_scheme calc
_refine_ls_wR_factor_gt 0.1442
_refine_ls_wR_factor_ref 0.1482
_reflns_Friedel_coverage 0.000
_reflns_number_gt 4337
_reflns_number_total 5004
_reflns_threshold_expression 'I > 2\s(I)'
_cod_data_source_file cs1c05611_si_002.cif
_cod_data_source_block hpd335a
_cod_database_code 4519302
_shelx_shelxl_version_number 2018/3
_chemical_oxdiff_formula 'C H N'
_chemical_oxdiff_usercomment 7-25-7-1
_shelx_space_group_comment
;
The symmetry employed for this shelxl refinement is uniquely defined
by the following loop, which should always be used as a source of
symmetry information in preference to the above space-group names.
They are only intended as comments.
;
_reflns_odcompleteness_completeness 99.94
_reflns_odcompleteness_iscentric 1
_reflns_odcompleteness_theta 66.97
_olex2_refinement_description
;
1. Fixed Uiso
 At 1.2 times of:
  All C(H) groups, All C(H,H) groups
 At 1.5 times of:
  All C(H,H,H) groups, All O(H) groups
2.a Ternary CH refined with riding coordinates:
 C14(H14)
2.b Secondary CH2 refined with riding coordinates:
 C21(H21A,H21B), C15(H15A,H15B), C20(H20A,H20B), C22(H22A,H22B), C16(H16A,
 H16B), C23(H23A,H23B), C24(H24A,H24B), C27(H27A,H27B), C25(H25A,H25B),
 C28(H28A,H28B), C26(H26A,H26B), C18(H18A,H18B)
2.c Aromatic/amide H refined with riding coordinates:
 C3(H3A), C6(H6), C4(H4), C9(H9), C5(H5), C12(H12), C10(H10), C11(H11)
2.d Idealised Me refined as rotating group:
 C19(H19A,H19B,H19C)
2.e Idealised tetrahedral OH refined as rotating group:
 O3(H3)
;
_olex2_exptl_crystal_mounting_method 'nylon loop'
_olex2_submission_special_instructions 'No special instructions were received'
_oxdiff_exptl_absorpt_empirical_details
;
Empirical correction (ABSPACK) includes:
- Absorption correction using spherical harmonics
- Frame scaling
- B-factor correction
;
_oxdiff_exptl_absorpt_empirical_full_max 2.125
_oxdiff_exptl_absorpt_empirical_full_min 0.583

loop_
_space_group_symop_operation_xyz
'x, y, z'
'-x, y, -z+1/2'
'x+1/2, y+1/2, z'
'-x+1/2, y+1/2, -z+1/2'
'-x, -y, -z'
'x, -y, z-1/2'
'-x+1/2, -y+1/2, -z'
'x+1/2, -y+1/2, z-1/2'

loop_
_atom_site_label
_atom_site_type_symbol
_atom_site_fract_x
_atom_site_fract_y
_atom_site_fract_z
_atom_site_U_iso_or_equiv
_atom_site_adp_type
_atom_site_occupancy
_atom_site_site_symmetry_order
_atom_site_calc_flag
_atom_site_refinement_flags_posn
_atom_site_refinement_flags_adp
_atom_site_refinement_flags_occupancy
_atom_site_disorder_assembly
_atom_site_disorder_group
O2 O 0.09997(6) 0.0232(2) 0.37709(8) 0.0534(5) Uani 1 1 d . . . . .
O3 O 0.62208(6) 1.0849(2) 0.40960(9) 0.0518(4) Uani 1 1 d . . . . .
H3 H 0.637300 1.044843 0.379146 0.078 Uiso 1 1 calc R U . . .
N1 N 0.17074(6) 0.49992(19) 0.28157(8) 0.0331(4) Uani 1 1 d . . . . .
O1 O 0.13844(7) 0.1265(2) 0.47022(8) 0.0605(5) Uani 1 1 d . . . . .
C1 C 0.20897(7) 0.4231(2) 0.26969(10) 0.0312(4) Uani 1 1 d . . . . .
C2 C 0.22892(7) 0.4100(2) 0.19980(10) 0.0327(4) Uani 1 1 d . . . . .
C7 C 0.20544(7) 0.4844(2) 0.14239(10) 0.0338(4) Uani 1 1 d . . . . .
C13 C 0.14765(7) 0.5760(2) 0.22604(10) 0.0346(4) Uani 1 1 d . . . . .
C14 C 0.23412(7) 0.3511(2) 0.33395(9) 0.0328(4) Uani 1 1 d . . . . .
H14 H 0.254084 0.273776 0.316737 0.039 Uiso 1 1 calc R U . . .
C8 C 0.16390(7) 0.5717(2) 0.15650(10) 0.0356(5) Uani 1 1 d . . . . .
C3 C 0.27026(7) 0.3277(2) 0.18645(10) 0.0356(5) Uani 1 1 d . . . . .
H3A H 0.285885 0.278501 0.223610 0.043 Uiso 1 1 calc R U . . .
C21 C 0.30904(7) 0.5207(2) 0.33270(10) 0.0362(5) Uani 1 1 d . . . . .
H21A H 0.294324 0.580527 0.295925 0.043 Uiso 1 1 calc R U . . .
H21B H 0.327155 0.446981 0.309950 0.043 Uiso 1 1 calc R U . . .
C15 C 0.19840(8) 0.2896(2) 0.38543(10) 0.0362(5) Uani 1 1 d . . . . .
H15A H 0.217159 0.245553 0.424324 0.043 Uiso 1 1 calc R U . . .
H15B H 0.179725 0.365922 0.404928 0.043 Uiso 1 1 calc R U . . .
C20 C 0.26877(7) 0.4548(2) 0.37438(10) 0.0351(5) Uani 1 1 d . . . . .
H20A H 0.249031 0.529963 0.392822 0.042 Uiso 1 1 calc R U . . .
H20B H 0.284088 0.405679 0.414646 0.042 Uiso 1 1 calc R U . . .
C6 C 0.22421(8) 0.4710(2) 0.07442(10) 0.0400(5) Uani 1 1 d . . . . .
H6 H 0.208720 0.517750 0.036322 0.048 Uiso 1 1 calc R U . . .
C22 C 0.34451(8) 0.6079(2) 0.38006(10) 0.0383(5) Uani 1 1 d . . . . .
H22A H 0.326098 0.680799 0.402888 0.046 Uiso 1 1 calc R U . . .
H22B H 0.358875 0.547493 0.416881 0.046 Uiso 1 1 calc R U . . .
C16 C 0.16280(8) 0.1822(2) 0.35304(10) 0.0378(5) Uani 1 1 d . . . . .
H16A H 0.140826 0.228704 0.318594 0.045 Uiso 1 1 calc R U . . .
H16B H 0.181066 0.111628 0.328249 0.045 Uiso 1 1 calc R U . . .
C17 C 0.13312(8) 0.1112(2) 0.40692(11) 0.0412(5) Uani 1 1 d . . . . .
C23 C 0.38539(8) 0.6759(3) 0.34111(10) 0.0394(5) Uani 1 1 d . . . . .
H23A H 0.371641 0.748832 0.310206 0.047 Uiso 1 1 calc R U . . .
H23B H 0.400355 0.605925 0.311723 0.047 Uiso 1 1 calc R U . . .
C4 C 0.28821(8) 0.3180(2) 0.12003(11) 0.0396(5) Uani 1 1 d . . . . .
H4 H 0.315782 0.263420 0.112572 0.048 Uiso 1 1 calc R U . . .
C9 C 0.13892(8) 0.6563(3) 0.10467(11) 0.0428(5) Uani 1 1 d . . . . .
H9 H 0.149113 0.655540 0.058465 0.051 Uiso 1 1 calc R U . . .
C5 C 0.26466(8) 0.3908(3) 0.06356(11) 0.0425(5) Uani 1 1 d . . . . .
H5 H 0.276654 0.384426 0.018477 0.051 Uiso 1 1 calc R U . . .
C12 C 0.10813(8) 0.6622(3) 0.24216(11) 0.0418(5) Uani 1 1 d . . . . .
H12 H 0.097748 0.665474 0.288244 0.050 Uiso 1 1 calc R U . . .
C10 C 0.10026(8) 0.7386(3) 0.12115(12) 0.0477(6) Uani 1 1 d . . . . .
H10 H 0.084272 0.792805 0.086159 0.057 Uiso 1 1 calc R U . . .
C11 C 0.08450(8) 0.7422(3) 0.19017(12) 0.0477(6) Uani 1 1 d . . . . .
H11 H 0.058058 0.798567 0.201100 0.057 Uiso 1 1 calc R U . . .
C24 C 0.42474(8) 0.7402(3) 0.39100(12) 0.0478(6) Uani 1 1 d . . . . .
H24A H 0.409047 0.804682 0.422596 0.057 Uiso 1 1 calc R U . . .
H24B H 0.439550 0.665637 0.419804 0.057 Uiso 1 1 calc R U . . .
C27 C 0.54559(8) 0.9549(3) 0.37688(12) 0.0474(6) Uani 1 1 d . . . . .
H27A H 0.531069 1.039701 0.356501 0.057 Uiso 1 1 calc R U . . .
H27B H 0.560391 0.902839 0.339300 0.057 Uiso 1 1 calc R U . . .
C25 C 0.46511(8) 0.8184(3) 0.35550(12) 0.0471(6) Uani 1 1 d . . . . .
H25A H 0.451164 0.899906 0.331098 0.056 Uiso 1 1 calc R U . . .
H25B H 0.478885 0.757628 0.320362 0.056 Uiso 1 1 calc R U . . .
C28 C 0.58509(9) 0.9946(3) 0.43317(12) 0.0547(7) Uani 1 1 d . . . . .
H28A H 0.569442 1.039778 0.472139 0.066 Uiso 1 1 calc R U . . .
H28B H 0.600454 0.909015 0.451322 0.066 Uiso 1 1 calc R U . . .
C26 C 0.50616(9) 0.8666(3) 0.40789(12) 0.0568(7) Uani 1 1 d . . . . .
H26A H 0.491630 0.920172 0.445175 0.068 Uiso 1 1 calc R U . . .
H26B H 0.521403 0.783989 0.429548 0.068 Uiso 1 1 calc R U . . .
C18 C 0.07209(10) -0.0594(3) 0.42512(14) 0.0616(7) Uani 1 1 d . . . . .
H18A H 0.062807 -0.001670 0.464584 0.074 Uiso 1 1 calc R U . . .
H18B H 0.091827 -0.137203 0.443653 0.074 Uiso 1 1 calc R U . . .
C19 C 0.02800(11) -0.1131(4) 0.38641(17) 0.0735(9) Uani 1 1 d . . . . .
H19A H 0.037438 -0.166289 0.346129 0.110 Uiso 1 1 calc R U . . .
H19B H 0.007669 -0.035598 0.370781 0.110 Uiso 1 1 calc R U . . .
H19C H 0.010055 -0.172516 0.417030 0.110 Uiso 1 1 calc R U . . .

loop_
_atom_site_aniso_label
_atom_site_aniso_U_11
_atom_site_aniso_U_22
_atom_site_aniso_U_33
_atom_site_aniso_U_23
_atom_site_aniso_U_13
_atom_site_aniso_U_12
O2 0.0514(10) 0.0691(12) 0.0391(8) 0.0046(8) -0.0033(7) -0.0237(9)
O3 0.0413(9) 0.0699(12) 0.0446(9) -0.0125(8) 0.0042(7) -0.0117(8)
N1 0.0326(8) 0.0421(10) 0.0242(7) -0.0001(7) -0.0031(6) -0.0022(7)
O1 0.0780(12) 0.0724(12) 0.0315(8) -0.0023(8) 0.0080(8) -0.0247(10)
C1 0.0311(10) 0.0378(11) 0.0243(9) -0.0009(8) -0.0028(7) -0.0048(8)
C2 0.0335(10) 0.0388(11) 0.0253(9) -0.0016(8) -0.0025(7) -0.0047(9)
C7 0.0350(10) 0.0415(11) 0.0242(9) 0.0004(8) -0.0042(7) -0.0040(9)
C13 0.0326(10) 0.0416(12) 0.0291(9) 0.0000(8) -0.0047(8) -0.0030(9)
C14 0.0335(10) 0.0401(11) 0.0242(9) 0.0006(8) -0.0033(7) -0.0006(9)
C8 0.0341(10) 0.0436(12) 0.0285(9) 0.0006(8) -0.0050(8) -0.0031(9)
C3 0.0359(10) 0.0413(12) 0.0292(9) 0.0002(8) -0.0017(8) -0.0010(9)
C21 0.0346(10) 0.0468(12) 0.0265(9) 0.0006(8) -0.0055(8) -0.0020(9)
C15 0.0386(11) 0.0440(12) 0.0256(9) 0.0018(8) -0.0025(8) -0.0021(9)
C20 0.0344(10) 0.0451(12) 0.0251(9) 0.0014(8) -0.0061(8) -0.0019(9)
C6 0.0429(12) 0.0509(13) 0.0257(9) 0.0013(9) -0.0019(8) -0.0001(10)
C22 0.0359(11) 0.0500(13) 0.0282(9) 0.0012(9) -0.0070(8) -0.0045(10)
C16 0.0409(11) 0.0459(12) 0.0262(9) -0.0003(8) -0.0019(8) -0.0049(10)
C17 0.0431(12) 0.0473(13) 0.0330(11) 0.0000(9) -0.0003(9) -0.0056(10)
C23 0.0378(11) 0.0500(13) 0.0297(10) 0.0015(9) -0.0042(8) -0.0037(10)
C4 0.0379(11) 0.0461(13) 0.0351(10) -0.0035(9) 0.0026(8) 0.0006(10)
C9 0.0430(12) 0.0546(14) 0.0300(10) 0.0045(9) -0.0077(9) 0.0012(11)
C5 0.0487(12) 0.0543(14) 0.0245(9) -0.0025(9) 0.0033(8) -0.0024(11)
C12 0.0373(11) 0.0524(14) 0.0354(11) -0.0003(10) -0.0016(8) 0.0015(10)
C10 0.0417(12) 0.0581(15) 0.0420(12) 0.0078(11) -0.0102(10) 0.0063(11)
C11 0.0369(11) 0.0567(15) 0.0489(13) 0.0029(11) -0.0035(10) 0.0091(11)
C24 0.0411(12) 0.0669(16) 0.0348(11) -0.0014(11) -0.0050(9) -0.0118(11)
C27 0.0409(12) 0.0594(15) 0.0415(12) -0.0015(11) -0.0032(9) -0.0065(11)
C25 0.0424(12) 0.0607(15) 0.0374(11) 0.0013(10) -0.0054(9) -0.0077(11)
C28 0.0407(12) 0.090(2) 0.0332(11) -0.0060(12) 0.0037(9) -0.0132(13)
C26 0.0445(13) 0.088(2) 0.0382(12) -0.0053(13) -0.0006(10) -0.0185(13)
C18 0.0552(15) 0.0771(19) 0.0526(15) 0.0092(14) 0.0020(12) -0.0261(14)
C19 0.0542(16) 0.086(2) 0.081(2) -0.0034(17) 0.0020(15) -0.0204(16)

loop_
_atom_type_symbol
_atom_type_description
_atom_type_scat_dispersion_real
_atom_type_scat_dispersion_imag
_atom_type_scat_source
C C 0.0181 0.0091 'International Tables Vol C Tables 4.2.6.8 and 6.1.1.4'
H H 0.0000 0.0000 'International Tables Vol C Tables 4.2.6.8 and 6.1.1.4'
N N 0.0311 0.0180 'International Tables Vol C Tables 4.2.6.8 and 6.1.1.4'
O O 0.0492 0.0322 'International Tables Vol C Tables 4.2.6.8 and 6.1.1.4'

loop_
_exptl_crystal_face_index_h
_exptl_crystal_face_index_k
_exptl_crystal_face_index_l
_exptl_crystal_face_perp_dist
4 0 -12 0.0254
-4 0 12 0.0225
-6 -5 7 0.0622
17 -1 2 0.0131
2 5 -8 0.0471
-17 1 -2 0.0206
2 6 0 0.0640

loop_
_geom_angle_atom_site_label_1
_geom_angle_atom_site_label_2
_geom_angle_atom_site_label_3
_geom_angle
_geom_angle_site_symmetry_1
_geom_angle_site_symmetry_3
_geom_angle_publ_flag
C17 O2 C18 116.18(18) . . ?
C28 O3 H3 109.5 . . ?
C1 N1 C13 119.70(16) . . ?
N1 C1 C2 122.81(17) . . ?
N1 C1 C14 116.50(16) . . ?
C2 C1 C14 120.63(17) . . ?
C7 C2 C1 118.36(18) . . ?
C3 C2 C1 123.27(18) . . ?
C3 C2 C7 118.38(18) . . ?
C2 C7 C8 118.33(17) . . ?
C6 C7 C2 118.68(19) . . ?
C6 C7 C8 122.99(18) . . ?
N1 C13 C8 122.33(19) . . ?
N1 C13 C12 117.54(18) . . ?
C12 C13 C8 120.09(19) . . ?
C1 C14 H14 107.9 . . ?
C1 C14 C20 110.40(17) . . ?
C15 C14 C1 113.76(16) . . ?
C15 C14 H14 107.9 . . ?
C15 C14 C20 108.88(15) . . ?
C20 C14 H14 107.9 . . ?
C13 C8 C7 118.45(18) . . ?
C13 C8 C9 117.8(2) . . ?
C9 C8 C7 123.72(19) . . ?
C2 C3 H3A 119.1 . . ?
C4 C3 C2 121.82(19) . . ?
C4 C3 H3A 119.1 . . ?
H21A C21 H21B 107.9 . . ?
C20 C21 H21A 109.2 . . ?
C20 C21 H21B 109.2 . . ?
C20 C21 C22 111.87(16) . . ?
C22 C21 H21A 109.2 . . ?
C22 C21 H21B 109.2 . . ?
C14 C15 H15A 108.6 . . ?
C14 C15 H15B 108.6 . . ?
H15A C15 H15B 107.6 . . ?
C16 C15 C14 114.60(16) . . ?
C16 C15 H15A 108.6 . . ?
C16 C15 H15B 108.6 . . ?
C14 C20 H20A 108.1 . . ?
C14 C20 H20B 108.1 . . ?
C21 C20 C14 116.60(16) . . ?
C21 C20 H20A 108.1 . . ?
C21 C20 H20B 108.1 . . ?
H20A C20 H20B 107.3 . . ?
C7 C6 H6 119.4 . . ?
C5 C6 C7 121.28(19) . . ?
C5 C6 H6 119.4 . . ?
C21 C22 H22A 108.7 . . ?
C21 C22 H22B 108.7 . . ?
H22A C22 H22B 107.6 . . ?
C23 C22 C21 114.03(17) . . ?
C23 C22 H22A 108.7 . . ?
C23 C22 H22B 108.7 . . ?
C15 C16 H16A 109.0 . . ?
C15 C16 H16B 109.0 . . ?
H16A C16 H16B 107.8 . . ?
C17 C16 C15 112.73(16) . . ?
C17 C16 H16A 109.0 . . ?
C17 C16 H16B 109.0 . . ?
O2 C17 C16 111.91(17) . . ?
O1 C17 O2 122.7(2) . . ?
O1 C17 C16 125.4(2) . . ?
C22 C23 H23A 109.1 . . ?
C22 C23 H23B 109.1 . . ?
C22 C23 C24 112.63(17) . . ?
H23A C23 H23B 107.8 . . ?
C24 C23 H23A 109.1 . . ?
C24 C23 H23B 109.1 . . ?
C3 C4 H4 120.2 . . ?
C3 C4 C5 119.5(2) . . ?
C5 C4 H4 120.2 . . ?
C8 C9 H9 119.3 . . ?
C10 C9 C8 121.3(2) . . ?
C10 C9 H9 119.3 . . ?
C6 C5 C4 120.33(19) . . ?
C6 C5 H5 119.8 . . ?
C4 C5 H5 119.8 . . ?
C13 C12 H12 119.8 . . ?
C11 C12 C13 120.4(2) . . ?
C11 C12 H12 119.8 . . ?
C9 C10 H10 119.8 . . ?
C9 C10 C11 120.4(2) . . ?
C11 C10 H10 119.8 . . ?
C12 C11 C10 120.0(2) . . ?
C12 C11 H11 120.0 . . ?
C10 C11 H11 120.0 . . ?
C23 C24 H24A 108.4 . . ?
C23 C24 H24B 108.4 . . ?
H24A C24 H24B 107.5 . . ?
C25 C24 C23 115.40(18) . . ?
C25 C24 H24A 108.4 . . ?
C25 C24 H24B 108.4 . . ?
H27A C27 H27B 108.0 . . ?
C28 C27 H27A 109.4 . . ?
C28 C27 H27B 109.4 . . ?
C26 C27 H27A 109.4 . . ?
C26 C27 H27B 109.4 . . ?
C26 C27 C28 111.1(2) . . ?
C24 C25 H25A 109.1 . . ?
C24 C25 H25B 109.1 . . ?
C24 C25 C26 112.69(19) . . ?
H25A C25 H25B 107.8 . . ?
C26 C25 H25A 109.1 . . ?
C26 C25 H25B 109.1 . . ?
O3 C28 C27 114.92(19) . . ?
O3 C28 H28A 108.5 . . ?
O3 C28 H28B 108.5 . . ?
C27 C28 H28A 108.5 . . ?
C27 C28 H28B 108.5 . . ?
H28A C28 H28B 107.5 . . ?
C27 C26 C25 115.4(2) . . ?
C27 C26 H26A 108.4 . . ?
C27 C26 H26B 108.4 . . ?
C25 C26 H26A 108.4 . . ?
C25 C26 H26B 108.4 . . ?
H26A C26 H26B 107.5 . . ?
O2 C18 H18A 110.0 . . ?
O2 C18 H18B 110.0 . . ?
O2 C18 C19 108.6(2) . . ?
H18A C18 H18B 108.3 . . ?
C19 C18 H18A 110.0 . . ?
C19 C18 H18B 110.0 . . ?
C18 C19 H19A 109.5 . . ?
C18 C19 H19B 109.5 . . ?
C18 C19 H19C 109.5 . . ?
H19A C19 H19B 109.5 . . ?
H19A C19 H19C 109.5 . . ?
H19B C19 H19C 109.5 . . ?

loop_
_geom_bond_atom_site_label_1
_geom_bond_atom_site_label_2
_geom_bond_distance
_geom_bond_site_symmetry_2
_geom_bond_publ_flag
O2 C17 1.337(3) . ?
O2 C18 1.445(3) . ?
O3 H3 0.8200 . ?
O3 C28 1.414(3) . ?
N1 C1 1.302(3) . ?
N1 C13 1.399(2) . ?
O1 C17 1.207(3) . ?
C1 C2 1.459(3) . ?
C1 C14 1.527(3) . ?
C2 C7 1.422(3) . ?
C2 C3 1.405(3) . ?
C7 C8 1.440(3) . ?
C7 C6 1.413(3) . ?
C13 C8 1.409(3) . ?
C13 C12 1.400(3) . ?
C14 H14 0.9800 . ?
C14 C15 1.527(3) . ?
C14 C20 1.542(3) . ?
C8 C9 1.416(3) . ?
C3 H3A 0.9300 . ?
C3 C4 1.373(3) . ?
C21 H21A 0.9700 . ?
C21 H21B 0.9700 . ?
C21 C20 1.518(3) . ?
C21 C22 1.530(3) . ?
C15 H15A 0.9700 . ?
C15 H15B 0.9700 . ?
C15 C16 1.517(3) . ?
C20 H20A 0.9700 . ?
C20 H20B 0.9700 . ?
C6 H6 0.9300 . ?
C6 C5 1.365(3) . ?
C22 H22A 0.9700 . ?
C22 H22B 0.9700 . ?
C22 C23 1.512(3) . ?
C16 H16A 0.9700 . ?
C16 H16B 0.9700 . ?
C16 C17 1.493(3) . ?
C23 H23A 0.9700 . ?
C23 H23B 0.9700 . ?
C23 C24 1.522(3) . ?
C4 H4 0.9300 . ?
C4 C5 1.402(3) . ?
C9 H9 0.9300 . ?
C9 C10 1.362(3) . ?
C5 H5 0.9300 . ?
C12 H12 0.9300 . ?
C12 C11 1.378(3) . ?
C10 H10 0.9300 . ?
C10 C11 1.394(3) . ?
C11 H11 0.9300 . ?
C24 H24A 0.9700 . ?
C24 H24B 0.9700 . ?
C24 C25 1.513(3) . ?
C27 H27A 0.9700 . ?
C27 H27B 0.9700 . ?
C27 C28 1.524(3) . ?
C27 C26 1.506(3) . ?
C25 H25A 0.9700 . ?
C25 H25B 0.9700 . ?
C25 C26 1.529(3) . ?
C28 H28A 0.9700 . ?
C28 H28B 0.9700 . ?
C26 H26A 0.9700 . ?
C26 H26B 0.9700 . ?
C18 H18A 0.9700 . ?
C18 H18B 0.9700 . ?
C18 C19 1.469(4) . ?
C19 H19A 0.9600 . ?
C19 H19B 0.9600 . ?
C19 H19C 0.9600 . ?

loop_
_geom_torsion_atom_site_label_1
_geom_torsion_atom_site_label_2
_geom_torsion_atom_site_label_3
_geom_torsion_atom_site_label_4
_geom_torsion
_geom_torsion_site_symmetry_1
_geom_torsion_site_symmetry_2
_geom_torsion_site_symmetry_3
_geom_torsion_site_symmetry_4
_geom_torsion_publ_flag
N1 C1 C2 C7 -0.1(3) . . . . ?
N1 C1 C2 C3 179.8(2) . . . . ?
N1 C1 C14 C15 41.2(3) . . . . ?
N1 C1 C14 C20 -81.6(2) . . . . ?
N1 C13 C8 C7 0.7(3) . . . . ?
N1 C13 C8 C9 -177.99(19) . . . . ?
N1 C13 C12 C11 178.6(2) . . . . ?
C1 N1 C13 C8 0.8(3) . . . . ?
C1 N1 C13 C12 -177.08(19) . . . . ?
C1 C2 C7 C8 1.5(3) . . . . ?
C1 C2 C7 C6 -179.29(19) . . . . ?
C1 C2 C3 C4 -179.8(2) . . . . ?
C1 C14 C15 C16 58.0(2) . . . . ?
C1 C14 C20 C21 -57.9(2) . . . . ?
C2 C1 C14 C15 -141.64(19) . . . . ?
C2 C1 C14 C20 95.6(2) . . . . ?
C2 C7 C8 C13 -1.8(3) . . . . ?
C2 C7 C8 C9 176.8(2) . . . . ?
C2 C7 C6 C5 -1.3(3) . . . . ?
C2 C3 C4 C5 -0.5(3) . . . . ?
C7 C2 C3 C4 0.0(3) . . . . ?
C7 C8 C9 C10 -179.0(2) . . . . ?
C7 C6 C5 C4 0.8(3) . . . . ?
C13 N1 C1 C2 -1.1(3) . . . . ?
C13 N1 C1 C14 176.04(17) . . . . ?
C13 C8 C9 C10 -0.4(3) . . . . ?
C13 C12 C11 C10 -0.6(4) . . . . ?
C14 C1 C2 C7 -177.08(18) . . . . ?
C14 C1 C2 C3 2.8(3) . . . . ?
C14 C15 C16 C17 172.48(19) . . . . ?
C8 C7 C6 C5 177.9(2) . . . . ?
C8 C13 C12 C11 0.7(3) . . . . ?
C8 C9 C10 C11 0.4(4) . . . . ?
C3 C2 C7 C8 -178.36(19) . . . . ?
C3 C2 C7 C6 0.8(3) . . . . ?
C3 C4 C5 C6 0.1(3) . . . . ?
C21 C22 C23 C24 -170.1(2) . . . . ?
C15 C14 C20 C21 176.57(18) . . . . ?
C15 C16 C17 O2 176.29(19) . . . . ?
C15 C16 C17 O1 -5.6(3) . . . . ?
C20 C14 C15 C16 -178.43(18) . . . . ?
C20 C21 C22 C23 -179.99(19) . . . . ?
C6 C7 C8 C13 179.1(2) . . . . ?
C6 C7 C8 C9 -2.4(3) . . . . ?
C22 C21 C20 C14 -173.42(18) . . . . ?
C22 C23 C24 C25 -176.2(2) . . . . ?
C17 O2 C18 C19 161.8(3) . . . . ?
C23 C24 C25 C26 -173.9(2) . . . . ?
C9 C10 C11 C12 0.1(4) . . . . ?
C12 C13 C8 C7 178.5(2) . . . . ?
C12 C13 C8 C9 -0.2(3) . . . . ?
C24 C25 C26 C27 -175.4(2) . . . . ?
C28 C27 C26 C25 -178.8(2) . . . . ?
C26 C27 C28 O3 -176.3(2) . . . . ?
C18 O2 C17 O1 -3.1(4) . . . . ?
C18 O2 C17 C16 175.1(2) . . . . ?

loop_
_exptl_oxdiff_crystal_face_indexfrac_h
_exptl_oxdiff_crystal_face_indexfrac_k
_exptl_oxdiff_crystal_face_indexfrac_l
_exptl_oxdiff_crystal_face_x
_exptl_oxdiff_crystal_face_y
_exptl_oxdiff_crystal_face_z
3.8067 -0.3270 -12.0861 0.1866 0.7815 -0.5954
-4.0054 -0.2723 12.0692 -0.1719 -0.7212 0.6710
-6.1968 -4.5835 7.2263 0.1250 -0.0326 0.9916
17.1266 -0.7446 2.1613 -0.9722 0.2339 0.0089
2.0960 4.7625 -7.7449 0.1078 -0.0235 -0.9939
-17.1266 0.7446 -2.1613 0.9722 -0.2339 -0.0089
2.0967 6.1261 -0.0289 -0.1471 -0.6033 -0.7838
